data_7239155
loop_
_publ_author_name
'Liu, Zhaodi'
'Zhang, Ruilong'
'Zhang, Qiong'
'Ding, Hongjuan'
'Wang, Chuankui'
'Li, Shengli'
'Zhou, Hongping'
'Zhang, Shengyi'
'Wu, Jieying'
'Tian, Yupeng'

_publ_section_title
;
 Crystal structures, photophysical properties and significantly different
 two-photon excited fluorescence of the trans- and cis-oligo(phenylene
 vinylene)
;
_journal_issue 6
_journal_name_full 'RSC Adv.'
_journal_page_first 2620
_journal_paper_doi 10.1039/C3RA43126F
_journal_volume 4
_journal_year 2014
_chemical_formula_sum 'C30 H36 N2 O2'
_chemical_formula_weight 456.61
_space_group_IT_number 14
_space_group_name_Hall '-P 2ybc'
_space_group_name_H-M_alt 'P 1 21/c 1'
_atom_sites_solution_hydrogens geom
_atom_sites_solution_primary direct
_atom_sites_solution_secondary difmap
_audit_creation_method SHELXL-97
_cell_angle_alpha 90.00
_cell_angle_beta 113.771(9)
_cell_angle_gamma 90.00
_cell_formula_units_Z 2
_cell_length_a 9.735(7)
_cell_length_b 13.866(10)
_cell_length_c 10.782(8)
_cell_measurement_temperature 293(2)
_cell_volume 1331.9(17)
_computing_structure_refinement 'SHELXL-97 (Sheldrick, 2008)'
_computing_structure_solution 'SHELXS-97 (Sheldrick, 2008)'
_diffrn_ambient_temperature 293(2)
_diffrn_measured_fraction_theta_full 0.994
_diffrn_measured_fraction_theta_max 0.994
_diffrn_radiation_monochromator graphite
_diffrn_radiation_source 'fine-focus sealed tube'
_diffrn_radiation_type MoK\a
_diffrn_radiation_wavelength 0.71073
_diffrn_reflns_av_R_equivalents 0.0372
_diffrn_reflns_av_sigmaI/netI 0.0386
_diffrn_reflns_limit_h_max 10
_diffrn_reflns_limit_h_min -11
_diffrn_reflns_limit_k_max 16
_diffrn_reflns_limit_k_min -16
_diffrn_reflns_limit_l_max 12
_diffrn_reflns_limit_l_min -8
_diffrn_reflns_number 7263
_diffrn_reflns_theta_full 25.00
_diffrn_reflns_theta_max 25.00
_diffrn_reflns_theta_min 2.29
_exptl_absorpt_coefficient_mu 0.071
_exptl_absorpt_correction_T_max 0.9930
_exptl_absorpt_correction_T_min 0.9860
_exptl_crystal_density_diffrn 1.139
_exptl_crystal_density_method 'not measured'
_exptl_crystal_F_000 492
_exptl_crystal_size_max 0.20
_exptl_crystal_size_mid 0.20
_exptl_crystal_size_min 0.10
_refine_diff_density_max 1.001
_refine_diff_density_min -0.375
_refine_diff_density_rms 0.068
_refine_ls_extinction_coef 0.038(13)
_refine_ls_extinction_expression Fc^*^=kFc[1+0.001xFc^2^\l^3^/sin(2\q)]^-1/4^
_refine_ls_extinction_method SHELXL
_refine_ls_goodness_of_fit_ref 1.099
_refine_ls_hydrogen_treatment mixed
_refine_ls_matrix_type full
_refine_ls_number_parameters 160
_refine_ls_number_reflns 2339
_refine_ls_number_restraints 1
_refine_ls_restrained_S_all 1.098
_refine_ls_R_factor_all 0.1279
_refine_ls_R_factor_gt 0.1059
_refine_ls_shift/su_max 0.000
_refine_ls_shift/su_mean 0.000
_refine_ls_structure_factor_coef Fsqd
_refine_ls_weighting_details 'calc w=1/[\s^2^(Fo^2^)+(0.1702P)^2^+1.5007P] where P=(Fo^2^+2Fc^2^)/3'
_refine_ls_weighting_scheme calc
_refine_ls_wR_factor_gt 0.3294
_refine_ls_wR_factor_ref 0.3449
_reflns_number_gt 1641
_reflns_number_total 2339
_reflns_threshold_expression >2sigma(I)
_cod_data_source_file c3ra43126f.txt
_cod_data_source_block 3
_cod_database_code 7239155

loop_
_symmetry_equiv_pos_as_xyz
'x, y, z'
'-x, y+1/2, -z+1/2'
'-x, -y, -z'
'x, -y-1/2, z-1/2'

loop_
_atom_site_label
_atom_site_type_symbol
_atom_site_fract_x
_atom_site_fract_y
_atom_site_fract_z
_atom_site_U_iso_or_equiv
_atom_site_adp_type
_atom_site_occupancy
_atom_site_symmetry_multiplicity
_atom_site_calc_flag
_atom_site_refinement_flags
C1 C 0.1333(5) 0.2839(3) 0.2640(4) 0.0557(11) Uani 1 1 d .
C2 C 0.0441(6) 0.3385(4) 0.3078(5) 0.0798(16) Uani 1 1 d .
H2 H 0.0557 0.3347 0.3976 0.096 Uiso 1 1 calc R
C3 C -0.0626(8) 0.3990(5) 0.2191(6) 0.102(2) Uani 1 1 d .
H3 H -0.1265 0.4342 0.2468 0.122 Uiso 1 1 calc R
C4 C -0.0723(7) 0.4060(4) 0.0892(6) 0.097(2) Uani 1 1 d .
H4 H -0.1426 0.4462 0.0263 0.116 Uiso 1 1 calc R
C5 C 0.0244(7) 0.3522(4) 0.0547(5) 0.0904(18) Uani 1 1 d .
H5 H 0.0193 0.3586 -0.0329 0.108 Uiso 1 1 calc R
C6 C 0.2359(5) 0.2129(3) 0.3551(4) 0.0583(12) Uani 1 1 d .
H6 H 0.2540 0.2175 0.4464 0.070 Uiso 1 1 calc R
C7 C 0.3055(5) 0.1430(3) 0.3203(4) 0.0555(11) Uani 1 1 d .
H7 H 0.2911 0.1398 0.2297 0.067 Uiso 1 1 calc R
C8 C 0.4037(4) 0.0696(3) 0.4121(4) 0.0511(10) Uani 1 1 d .
C9 C 0.4510(5) -0.0103(3) 0.3605(4) 0.0523(11) Uani 1 1 d .
C10 C 0.5449(5) -0.0778(3) 0.4472(4) 0.0562(11) Uani 1 1 d .
H10 H 0.5750 -0.1305 0.4110 0.067 Uiso 1 1 calc R
C11 C 0.4352(7) -0.0960(4) 0.1613(4) 0.0797(16) Uani 1 1 d .
H11A H 0.4117 -0.1561 0.1945 0.096 Uiso 1 1 calc R
H11B H 0.5422 -0.0944 0.1839 0.096 Uiso 1 1 calc R
C12 C 0.3492(7) -0.0893(4) 0.0100(5) 0.0874(18) Uani 1 1 d D
C13 C 0.4141(11) -0.1598(6) -0.0605(7) 0.131(3) Uani 1 1 d .
H13A H 0.4029 -0.2256 -0.0357 0.157 Uiso 1 1 calc R
H13B H 0.5199 -0.1470 -0.0356 0.157 Uiso 1 1 calc R
C14 C 0.324(2) -0.1438(11) -0.2147(12) 0.239(7) Uani 1 1 d .
H14A H 0.2864 -0.2046 -0.2578 0.359 Uiso 1 1 calc R
H14B H 0.3876 -0.1156 -0.2531 0.359 Uiso 1 1 calc R
H14C H 0.2407 -0.1014 -0.2286 0.359 Uiso 1 1 calc R
C15 C 0.1800(10) -0.0998(7) -0.0273(7) 0.141(3) Uani 1 1 d .
H15A H 0.1261 -0.0920 -0.1233 0.211 Uiso 1 1 calc R
H15B H 0.1483 -0.0514 0.0192 0.211 Uiso 1 1 calc R
H15C H 0.1599 -0.1626 -0.0009 0.211 Uiso 1 1 calc R
H12 H 0.373(11) -0.031(4) -0.027(8) 0.169 Uiso 1 1 d D
N1 N 0.1250(5) 0.2913(3) 0.1370(4) 0.0717(12) Uani 1 1 d .
O1 O 0.3937(4) -0.0166(2) 0.2219(3) 0.0677(10) Uani 1 1 d .

loop_
_atom_site_aniso_label
_atom_site_aniso_U_11
_atom_site_aniso_U_22
_atom_site_aniso_U_33
_atom_site_aniso_U_23
_atom_site_aniso_U_13
_atom_site_aniso_U_12
C1 0.059(2) 0.057(2) 0.048(2) 0.0050(18) 0.0194(19) 0.0003(19)
C2 0.095(4) 0.088(4) 0.060(3) 0.017(3) 0.034(3) 0.032(3)
C3 0.118(5) 0.108(5) 0.088(4) 0.029(3) 0.050(4) 0.058(4)
C4 0.108(5) 0.090(4) 0.083(4) 0.026(3) 0.028(3) 0.048(4)
C5 0.114(4) 0.095(4) 0.053(3) 0.020(3) 0.024(3) 0.032(4)
C6 0.059(2) 0.069(3) 0.045(2) 0.0072(19) 0.0184(19) 0.006(2)
C7 0.059(2) 0.060(3) 0.043(2) 0.0039(17) 0.0150(18) 0.004(2)
C8 0.051(2) 0.052(2) 0.046(2) 0.0052(17) 0.0146(17) -0.0002(18)
C9 0.056(2) 0.058(2) 0.0379(19) 0.0014(17) 0.0129(17) -0.0012(19)
C10 0.062(2) 0.055(2) 0.047(2) 0.0025(18) 0.0175(19) 0.005(2)
C11 0.102(4) 0.073(3) 0.054(3) -0.004(2) 0.020(3) 0.020(3)
C12 0.107(4) 0.084(4) 0.052(3) -0.005(2) 0.011(3) 0.020(3)
C13 0.186(8) 0.123(6) 0.076(4) -0.012(4) 0.044(5) 0.026(6)
C14 0.38(2) 0.225(14) 0.158(10) -0.020(10) 0.155(12) 0.021(15)
C15 0.140(7) 0.161(8) 0.087(4) -0.023(5) 0.011(4) -0.025(6)
N1 0.087(3) 0.073(3) 0.054(2) 0.0142(18) 0.027(2) 0.024(2)
O1 0.082(2) 0.070(2) 0.0400(15) 0.0024(13) 0.0136(14) 0.0203(16)

loop_
_atom_type_symbol
_atom_type_description
_atom_type_scat_dispersion_real
_atom_type_scat_dispersion_imag
_atom_type_scat_source
C C 0.0033 0.0016 'International Tables Vol C Tables 4.2.6.8 and 6.1.1.4'
H H 0.0000 0.0000 'International Tables Vol C Tables 4.2.6.8 and 6.1.1.4'
N N 0.0061 0.0033 'International Tables Vol C Tables 4.2.6.8 and 6.1.1.4'
O O 0.0106 0.0060 'International Tables Vol C Tables 4.2.6.8 and 6.1.1.4'

loop_
_geom_angle_atom_site_label_1
_geom_angle_atom_site_label_2
_geom_angle_atom_site_label_3
_geom_angle
_geom_angle_site_symmetry_1
_geom_angle_site_symmetry_3
N1 C1 C2 121.5(4) . .
N1 C1 C6 118.7(4) . .
C2 C1 C6 119.7(4) . .
C1 C2 C3 120.2(5) . .
C1 C2 H2 119.9 . .
C3 C2 H2 119.9 . .
C4 C3 C2 118.4(5) . .
C4 C3 H3 120.8 . .
C2 C3 H3 120.8 . .
C5 C4 C3 118.0(5) . .
C5 C4 H4 121.0 . .
C3 C4 H4 121.0 . .
N1 C5 C4 124.7(5) . .
N1 C5 H5 117.6 . .
C4 C5 H5 117.6 . .
C7 C6 C1 126.3(4) . .
C7 C6 H6 116.8 . .
C1 C6 H6 116.8 . .
C6 C7 C8 125.8(4) . .
C6 C7 H7 117.1 . .
C8 C7 H7 117.1 . .
C10 C8 C9 117.7(4) 3_656 .
C10 C8 C7 121.7(4) 3_656 .
C9 C8 C7 120.6(4) . .
O1 C9 C10 124.3(4) . .
O1 C9 C8 115.4(3) . .
C10 C9 C8 120.2(4) . .
C9 C10 C8 122.1(4) . 3_656
C9 C10 H10 119.0 . .
C8 C10 H10 119.0 3_656 .
O1 C11 C12 108.3(4) . .
O1 C11 H11A 110.0 . .
C12 C11 H11A 110.0 . .
O1 C11 H11B 110.0 . .
C12 C11 H11B 110.0 . .
H11A C11 H11B 108.4 . .
C11 C12 C13 109.8(5) . .
C11 C12 C15 110.2(6) . .
C13 C12 C15 115.2(6) . .
C11 C12 H12 112(5) . .
C13 C12 H12 97(5) . .
C15 C12 H12 112(6) . .
C12 C13 C14 105.8(7) . .
C12 C13 H13A 110.6 . .
C14 C13 H13A 110.6 . .
C12 C13 H13B 110.6 . .
C14 C13 H13B 110.6 . .
H13A C13 H13B 108.7 . .
C13 C14 H14A 109.5 . .
C13 C14 H14B 109.5 . .
H14A C14 H14B 109.5 . .
C13 C14 H14C 109.5 . .
H14A C14 H14C 109.5 . .
H14B C14 H14C 109.5 . .
C12 C15 H15A 109.5 . .
C12 C15 H15B 109.5 . .
H15A C15 H15B 109.5 . .
C12 C15 H15C 109.5 . .
H15A C15 H15C 109.5 . .
H15B C15 H15C 109.5 . .
C5 N1 C1 117.1(4) . .
C9 O1 C11 119.0(3) . .

loop_
_geom_bond_atom_site_label_1
_geom_bond_atom_site_label_2
_geom_bond_distance
_geom_bond_site_symmetry_2
C1 N1 1.343(5) .
C1 C2 1.372(7) .
C1 C6 1.463(6) .
C2 C3 1.377(7) .
C2 H2 0.9300 .
C3 C4 1.369(8) .
C3 H3 0.9300 .
C4 C5 1.365(8) .
C4 H4 0.9300 .
C5 N1 1.326(6) .
C5 H5 0.9300 .
C6 C7 1.321(6) .
C6 H6 0.9300 .
C7 C8 1.472(6) .
C7 H7 0.9300 .
C8 C10 1.397(6) 3_656
C8 C9 1.399(6) .
C9 O1 1.371(5) .
C9 C10 1.377(6) .
C10 C8 1.397(6) 3_656
C10 H10 0.9300 .
C11 O1 1.420(6) .
C11 C12 1.506(7) .
C11 H11A 0.9700 .
C11 H11B 0.9700 .
C12 C13 1.523(9) .
C12 C15 1.538(11) .
C12 H12 0.97(2) .
C13 C14 1.552(13) .
C13 H13A 0.9700 .
C13 H13B 0.9700 .
C14 H14A 0.9600 .
C14 H14B 0.9600 .
C14 H14C 0.9600 .
C15 H15A 0.9600 .
C15 H15B 0.9600 .
C15 H15C 0.9600 .
